data_7109716
loop_
_publ_author_name
'Kaiju Wei'
'Jia Ni'
'Yuanzeng Min'
'Siming Chen'
'Yangzhong Liu'

_publ_section_title
;
 Unexpected helicity control and helix inversion: homochiral helical
 nanotubes consisting of an achiral ligand
;
_journal_name_full Chem.Commun.
_journal_page_first 8220
_journal_paper_doi 10.1039/c3cc43898h
_journal_volume 49
_journal_year 2013
_chemical_formula_sum 'C26 H19 F N6 O0'
_chemical_formula_weight 434.47
_chemical_name_systematic
;
?
;
_space_group_IT_number 14
_symmetry_cell_setting monoclinic
_symmetry_space_group_name_Hall '-P 2ybc'
_symmetry_space_group_name_H-M 'P 1 21/c 1'
_atom_sites_solution_hydrogens geom
_atom_sites_solution_primary direct
_atom_sites_solution_secondary difmap
_audit_creation_method SHELXL-97
_cell_angle_alpha 90.00
_cell_angle_beta 105.412(2)
_cell_angle_gamma 90.00
_cell_formula_units_Z 4
_cell_length_a 13.9282(18)
_cell_length_b 16.957(2)
_cell_length_c 9.4902(12)
_cell_measurement_temperature 293(2)
_cell_volume 2160.8(5)
_computing_cell_refinement 'SAINT (Bruker, 2002)'
_computing_data_collection 'SMART (Bruker, 2002)'
_computing_data_reduction SAINT
_computing_molecular_graphics 'ORTEP-II (Johnson, 1976)'
_computing_publication_material SHELXL-97
_computing_structure_refinement 'SHELXL-97 (Sheldrick, 1997)'
_computing_structure_solution 'SHELXS-97 (Sheldrick, 1997)'
_diffrn_ambient_temperature 293(2)
_diffrn_measured_fraction_theta_full 0.995
_diffrn_measured_fraction_theta_max 0.995
_diffrn_measurement_device_type 'Bruker APEX area-dectector diffractometer'
_diffrn_measurement_method '\f and \w-scan'
_diffrn_radiation_monochromator graphite
_diffrn_radiation_source 'fine-focus sealed tube'
_diffrn_radiation_type MoK\a
_diffrn_radiation_wavelength 0.71073
_diffrn_reflns_av_R_equivalents 0.0334
_diffrn_reflns_av_sigmaI/netI 0.0390
_diffrn_reflns_limit_h_max 16
_diffrn_reflns_limit_h_min -11
_diffrn_reflns_limit_k_max 20
_diffrn_reflns_limit_k_min -20
_diffrn_reflns_limit_l_max 10
_diffrn_reflns_limit_l_min -11
_diffrn_reflns_number 10729
_diffrn_reflns_theta_full 25.00
_diffrn_reflns_theta_max 25.00
_diffrn_reflns_theta_min 1.93
_diffrn_standards_decay_% 0
_diffrn_standards_interval_count 0
_diffrn_standards_interval_time 0
_diffrn_standards_number 0
_exptl_absorpt_coefficient_mu 0.089
_exptl_absorpt_correction_T_max 0.9868
_exptl_absorpt_correction_T_min 0.9645
_exptl_absorpt_correction_type multi-scan
_exptl_absorpt_process_details 'SADABS (Bruker, 2002)'
_exptl_crystal_colour colorless
_exptl_crystal_density_diffrn 1.336
_exptl_crystal_density_method 'not measured'
_exptl_crystal_description bar
_exptl_crystal_F_000 904
_exptl_crystal_size_max 0.41
_exptl_crystal_size_mid 0.15
_exptl_crystal_size_min 0.15
_refine_diff_density_max 0.211
_refine_diff_density_min -0.226
_refine_diff_density_rms 0.055
_refine_ls_extinction_coef 0.0093(19)
_refine_ls_extinction_expression Fc^*^=kFc[1+0.001xFc^2^\l^3^/sin(2\q)]^-1/4^
_refine_ls_extinction_method SHELXL
_refine_ls_goodness_of_fit_ref 1.033
_refine_ls_hydrogen_treatment constr
_refine_ls_matrix_type full
_refine_ls_number_parameters 299
_refine_ls_number_reflns 3786
_refine_ls_number_restraints 0
_refine_ls_restrained_S_all 1.033
_refine_ls_R_factor_all 0.0743
_refine_ls_R_factor_gt 0.0511
_refine_ls_shift/su_max 0.000
_refine_ls_shift/su_mean 0.000
_refine_ls_structure_factor_coef Fsqd
_refine_ls_weighting_details 'calc w=1/[\s^2^(Fo^2^)+(0.0990P)^2^+0.0000P] where P=(Fo^2^+2Fc^2^)/3'
_refine_ls_weighting_scheme calc
_refine_ls_wR_factor_gt 0.1397
_refine_ls_wR_factor_ref 0.1664
_reflns_number_gt 2672
_reflns_number_total 3786
_reflns_threshold_expression >2sigma(I)
_cod_data_source_file c3cc43898h.txt
_cod_data_source_block ligand_bpafb
_cod_original_sg_symbol_H-M P2(1)/c
_cod_database_code 7109716

loop_
_symmetry_equiv_pos_as_xyz
'x, y, z'
'-x, y+1/2, -z+1/2'
'-x, -y, -z'
'x, -y-1/2, z-1/2'

loop_
_atom_site_label
_atom_site_type_symbol
_atom_site_fract_x
_atom_site_fract_y
_atom_site_fract_z
_atom_site_U_iso_or_equiv
_atom_site_adp_type
_atom_site_occupancy
_atom_site_symmetry_multiplicity
_atom_site_calc_flag
_atom_site_refinement_flags
C1 C 0.42661(14) -0.11857(11) 0.8775(2) 0.0466(5) Uani 1 1 d .
C2 C 0.50994(15) -0.14646(11) 0.9809(2) 0.0483(5) Uani 1 1 d .
H2 H 0.5206 -0.1337 1.0791 0.058 Uiso 1 1 calc R
C3 C 0.57616(16) -0.19325(12) 0.9351(3) 0.0569(6) Uani 1 1 d .
H3 H 0.6325 -0.2128 1.0021 0.068 Uiso 1 1 calc R
C4 C 0.55831(17) -0.21085(13) 0.7895(3) 0.0642(6) Uani 1 1 d .
H4 H 0.6025 -0.2420 0.7558 0.077 Uiso 1 1 calc R
C5 C 0.47431(19) -0.18165(14) 0.6953(3) 0.0704(7) Uani 1 1 d .
H5 H 0.4626 -0.1939 0.5966 0.085 Uiso 1 1 calc R
C6 C 0.34938(14) -0.07578(12) 1.0661(2) 0.0487(5) Uani 1 1 d .
C7 C 0.36494(16) -0.01269(13) 1.1605(2) 0.0584(6) Uani 1 1 d .
H7 H 0.3806 0.0367 1.1302 0.070 Uiso 1 1 calc R
C8 C 0.35697(19) -0.02374(16) 1.2998(3) 0.0714(7) Uani 1 1 d .
H8 H 0.3662 0.0183 1.3651 0.086 Uiso 1 1 calc R
C9 C 0.3351(2) -0.09756(18) 1.3421(3) 0.0849(8) Uani 1 1 d .
H9 H 0.3297 -0.1070 1.4362 0.102 Uiso 1 1 calc R
C10 C 0.3217(2) -0.15666(17) 1.2410(3) 0.0915(9) Uani 1 1 d .
H10 H 0.3077 -0.2068 1.2699 0.110 Uiso 1 1 calc R
C11 C 0.31052(14) -0.00410(11) 0.8330(2) 0.0452(5) Uani 1 1 d .
C12 C 0.34721(15) 0.02885(12) 0.7238(2) 0.0482(5) Uani 1 1 d .
H12 H 0.4032 0.0081 0.7014 0.058 Uiso 1 1 calc R
C13 C 0.29814(16) 0.09305(12) 0.6499(2) 0.0498(5) Uani 1 1 d .
C14 C 0.21676(16) 0.12783(12) 0.6783(2) 0.0539(6) Uani 1 1 d .
H14 H 0.1874 0.1723 0.6275 0.065 Uiso 1 1 calc R
C15 C 0.18004(15) 0.09400(12) 0.7859(2) 0.0510(5) Uani 1 1 d .
C16 C 0.22533(14) 0.02805(12) 0.8611(2) 0.0496(5) Uani 1 1 d .
H16 H 0.1986 0.0049 0.9311 0.060 Uiso 1 1 calc R
C17 C 0.08885(16) 0.12760(12) 0.9656(2) 0.0558(6) Uani 1 1 d .
C18 C 0.00471(19) 0.10358(15) 1.0040(3) 0.0700(7) Uani 1 1 d .
H18 H -0.0530 0.0908 0.9325 0.084 Uiso 1 1 calc R
C19 C 0.0074(2) 0.09882(19) 1.1489(3) 0.0921(9) Uani 1 1 d .
H19 H -0.0483 0.0818 1.1769 0.111 Uiso 1 1 calc R
C20 C 0.0925(2) 0.11921(18) 1.2524(3) 0.0864(9) Uani 1 1 d .
H20 H 0.0965 0.1156 1.3515 0.104 Uiso 1 1 calc R
C21 C 0.1710(2) 0.14499(17) 1.2052(3) 0.0790(8) Uani 1 1 d .
H21 H 0.2283 0.1605 1.2753 0.095 Uiso 1 1 calc R
C22 C 0.00742(16) 0.13835(13) 0.7030(2) 0.0573(6) Uani 1 1 d .
C23 C -0.05198(17) 0.20286(15) 0.7018(3) 0.0737(7) Uani 1 1 d .
H23 H -0.0376 0.2393 0.7778 0.088 Uiso 1 1 calc R
C24 C -0.13397(19) 0.21186(19) 0.5836(4) 0.0911(10) Uani 1 1 d .
H24 H -0.1757 0.2553 0.5776 0.109 Uiso 1 1 calc R
C25 C -0.1534(2) 0.1555(2) 0.4741(3) 0.0971(11) Uani 1 1 d .
H25 H -0.2085 0.1600 0.3937 0.116 Uiso 1 1 calc R
C26 C -0.0901(2) 0.0934(2) 0.4870(3) 0.0897(9) Uani 1 1 d .
H26 H -0.1033 0.0556 0.4134 0.108 Uiso 1 1 calc R
F1 F 0.33582(10) 0.12540(7) 0.54434(14) 0.0675(4) Uani 1 1 d .
N1 N 0.40725(14) -0.13607(11) 0.7363(2) 0.0628(5) Uani 1 1 d .
N2 N 0.35900(12) -0.06781(9) 0.92091(18) 0.0515(5) Uani 1 1 d .
N3 N 0.32716(16) -0.14764(11) 1.1035(2) 0.0718(6) Uani 1 1 d .
N4 N 0.17137(15) 0.14947(13) 1.0645(2) 0.0723(6) Uani 1 1 d .
N5 N 0.09427(13) 0.12677(11) 0.8197(2) 0.0616(5) Uani 1 1 d .
N6 N -0.01017(15) 0.08383(14) 0.5992(2) 0.0753(6) Uani 1 1 d .

loop_
_atom_site_aniso_label
_atom_site_aniso_U_11
_atom_site_aniso_U_22
_atom_site_aniso_U_33
_atom_site_aniso_U_23
_atom_site_aniso_U_13
_atom_site_aniso_U_12
C1 0.0475(12) 0.0426(10) 0.0490(13) -0.0020(9) 0.0116(9) 0.0013(8)
C2 0.0502(12) 0.0523(11) 0.0404(12) 0.0003(9) 0.0085(9) -0.0002(9)
C3 0.0502(12) 0.0567(13) 0.0611(15) 0.0067(11) 0.0098(10) 0.0078(10)
C4 0.0711(15) 0.0592(13) 0.0652(16) 0.0004(11) 0.0233(12) 0.0196(11)
C5 0.0884(18) 0.0724(15) 0.0464(14) -0.0120(11) 0.0108(13) 0.0233(13)
C6 0.0457(11) 0.0525(12) 0.0495(13) 0.0038(9) 0.0153(9) 0.0049(9)
C7 0.0687(15) 0.0571(13) 0.0493(14) 0.0022(10) 0.0157(11) -0.0012(10)
C8 0.0812(17) 0.0800(17) 0.0546(15) -0.0029(13) 0.0205(13) 0.0113(13)
C9 0.105(2) 0.097(2) 0.0650(18) 0.0199(16) 0.0445(16) 0.0195(17)
C10 0.129(3) 0.0731(18) 0.095(2) 0.0184(16) 0.070(2) -0.0003(16)
C11 0.0441(11) 0.0486(11) 0.0402(12) -0.0041(9) 0.0067(9) 0.0020(8)
C12 0.0487(12) 0.0523(11) 0.0431(12) -0.0064(9) 0.0115(9) 0.0031(9)
C13 0.0587(13) 0.0530(12) 0.0374(12) -0.0034(9) 0.0124(10) -0.0036(10)
C14 0.0569(13) 0.0535(12) 0.0467(13) -0.0012(9) 0.0059(10) 0.0099(10)
C15 0.0461(11) 0.0607(12) 0.0428(12) -0.0070(10) 0.0057(9) 0.0078(9)
C16 0.0478(11) 0.0560(12) 0.0451(12) 0.0000(9) 0.0122(9) 0.0030(9)
C17 0.0562(14) 0.0578(12) 0.0509(14) -0.0068(10) 0.0102(11) 0.0117(10)
C18 0.0683(16) 0.0791(16) 0.0620(17) -0.0125(12) 0.0163(13) -0.0095(12)
C19 0.098(2) 0.114(2) 0.074(2) -0.0124(16) 0.0381(18) -0.0234(18)
C20 0.100(2) 0.104(2) 0.0575(17) -0.0063(14) 0.0260(17) 0.0004(17)
C21 0.0764(18) 0.103(2) 0.0513(16) -0.0121(14) 0.0049(14) 0.0071(15)
C22 0.0458(12) 0.0714(14) 0.0525(14) 0.0034(11) 0.0094(10) 0.0072(10)
C23 0.0566(14) 0.0692(15) 0.0879(19) 0.0058(13) 0.0063(13) 0.0140(12)
C24 0.0544(16) 0.098(2) 0.117(3) 0.037(2) 0.0157(17) 0.0201(15)
C25 0.0546(17) 0.155(3) 0.072(2) 0.029(2) -0.0002(14) -0.0094(19)
C26 0.0610(17) 0.141(3) 0.0612(18) -0.0084(17) 0.0065(14) -0.0091(18)
F1 0.0845(10) 0.0666(8) 0.0560(8) 0.0063(6) 0.0267(7) 0.0013(6)
N1 0.0679(12) 0.0637(11) 0.0504(12) -0.0112(9) 0.0043(9) 0.0200(9)
N2 0.0560(10) 0.0547(10) 0.0436(10) 0.0024(8) 0.0133(8) 0.0128(8)
N3 0.0924(15) 0.0572(12) 0.0777(15) 0.0028(10) 0.0436(12) -0.0070(10)
N4 0.0593(13) 0.0999(16) 0.0530(13) -0.0069(11) 0.0068(10) 0.0045(10)
N5 0.0503(11) 0.0824(13) 0.0491(12) -0.0043(9) 0.0082(9) 0.0212(9)
N6 0.0650(13) 0.1008(16) 0.0561(13) -0.0112(11) 0.0088(11) 0.0034(11)

loop_
_atom_type_symbol
_atom_type_description
_atom_type_scat_dispersion_real
_atom_type_scat_dispersion_imag
_atom_type_scat_source
C C 0.0033 0.0016 'International Tables Vol C Tables 4.2.6.8 and 6.1.1.4'
H H 0.0000 0.0000 'International Tables Vol C Tables 4.2.6.8 and 6.1.1.4'
N N 0.0061 0.0033 'International Tables Vol C Tables 4.2.6.8 and 6.1.1.4'
O O 0.0106 0.0060 'International Tables Vol C Tables 4.2.6.8 and 6.1.1.4'
F F 0.0171 0.0103 'International Tables Vol C Tables 4.2.6.8 and 6.1.1.4'

loop_
_geom_angle_atom_site_label_1
_geom_angle_atom_site_label_2
_geom_angle_atom_site_label_3
_geom_angle
N1 C1 C2 122.97(19)
N1 C1 N2 117.19(17)
C2 C1 N2 119.83(19)
C3 C2 C1 118.6(2)
C3 C2 H2 120.7
C1 C2 H2 120.7
C4 C3 C2 119.23(19)
C4 C3 H3 120.4
C2 C3 H3 120.4
C5 C4 C3 118.5(2)
C5 C4 H4 120.8
C3 C4 H4 120.8
N1 C5 C4 124.0(2)
N1 C5 H5 118.0
C4 C5 H5 118.0
N3 C6 C7 123.2(2)
N3 C6 N2 115.70(19)
C7 C6 N2 121.13(19)
C8 C7 C6 118.9(2)
C8 C7 H7 120.5
C6 C7 H7 120.5
C7 C8 C9 119.2(2)
C7 C8 H8 120.4
C9 C8 H8 120.4
C10 C9 C8 117.6(3)
C10 C9 H9 121.2
C8 C9 H9 121.2
N3 C10 C9 124.7(2)
N3 C10 H10 117.6
C9 C10 H10 117.6
C12 C11 C16 119.07(18)
C12 C11 N2 122.16(18)
C16 C11 N2 118.74(19)
C13 C12 C11 117.90(19)
C13 C12 H12 121.1
C11 C12 H12 121.1
F1 C13 C14 118.22(18)
F1 C13 C12 117.22(19)
C14 C13 C12 124.5(2)
C13 C14 C15 117.12(19)
C13 C14 H14 121.4
C15 C14 H14 121.4
C14 C15 C16 120.56(19)
C14 C15 N5 120.02(18)
C16 C15 N5 119.4(2)
C15 C16 C11 120.8(2)
C15 C16 H16 119.6
C11 C16 H16 119.6
N4 C17 C18 122.1(2)
N4 C17 N5 115.8(2)
C18 C17 N5 122.0(2)
C19 C18 C17 119.1(2)
C19 C18 H18 120.5
C17 C18 H18 120.5
C20 C19 C18 119.6(3)
C20 C19 H19 120.2
C18 C19 H19 120.2
C21 C20 C19 117.7(3)
C21 C20 H20 121.1
C19 C20 H20 121.1
N4 C21 C20 124.2(3)
N4 C21 H21 117.9
C20 C21 H21 117.9
N6 C22 C23 124.0(2)
N6 C22 N5 115.73(19)
C23 C22 N5 120.3(2)
C22 C23 C24 117.6(3)
C22 C23 H23 121.2
C24 C23 H23 121.2
C23 C24 C25 119.2(3)
C23 C24 H24 120.4
C25 C24 H24 120.4
C26 C25 C24 118.3(3)
C26 C25 H25 120.8
C24 C25 H25 120.8
N6 C26 C25 123.5(3)
N6 C26 H26 118.2
C25 C26 H26 118.2
C1 N1 C5 116.68(18)
C1 N2 C11 122.72(17)
C1 N2 C6 117.67(16)
C11 N2 C6 119.16(16)
C6 N3 C10 116.4(2)
C17 N4 C21 117.2(2)
C17 N5 C22 120.60(18)
C17 N5 C15 119.47(16)
C22 N5 C15 117.89(18)
C22 N6 C26 117.4(2)

loop_
_geom_bond_atom_site_label_1
_geom_bond_atom_site_label_2
_geom_bond_distance
C1 N1 1.329(3)
C1 C2 1.389(3)
C1 N2 1.415(2)
C2 C3 1.372(3)
C2 H2 0.9300
C3 C4 1.370(3)
C3 H3 0.9300
C4 C5 1.363(3)
C4 H4 0.9300
C5 N1 1.347(3)
C5 H5 0.9300
C6 N3 1.329(3)
C6 C7 1.375(3)
C6 N2 1.426(3)
C7 C8 1.369(3)
C7 H7 0.9300
C8 C9 1.373(4)
C8 H8 0.9300
C9 C10 1.365(4)
C9 H9 0.9300
C10 N3 1.336(3)
C10 H10 0.9300
C11 C12 1.389(3)
C11 C16 1.394(3)
C11 N2 1.421(2)
C12 C13 1.375(3)
C12 H12 0.9300
C13 F1 1.363(2)
C13 C14 1.367(3)
C14 C15 1.382(3)
C14 H14 0.9300
C15 C16 1.385(3)
C15 N5 1.429(3)
C16 H16 0.9300
C17 N4 1.329(3)
C17 C18 1.378(3)
C17 N5 1.406(3)
C18 C19 1.368(4)
C18 H18 0.9300
C19 C20 1.367(4)
C19 H19 0.9300
C20 C21 1.360(4)
C20 H20 0.9300
C21 N4 1.339(3)
C21 H21 0.9300
C22 N6 1.325(3)
C22 C23 1.370(3)
C22 N5 1.420(3)
C23 C24 1.380(3)
C23 H23 0.9300
C24 C25 1.385(4)
C24 H24 0.9300
C25 C26 1.357(4)
C25 H25 0.9300
C26 N6 1.331(3)
C26 H26 0.9300

loop_
_geom_torsion_atom_site_label_1
_geom_torsion_atom_site_label_2
_geom_torsion_atom_site_label_3
_geom_torsion_atom_site_label_4
_geom_torsion
N1 C1 C2 C3 1.0(3)
N2 C1 C2 C3 -177.66(18)
C1 C2 C3 C4 0.1(3)
C2 C3 C4 C5 -0.6(3)
C3 C4 C5 N1 0.1(4)
N3 C6 C7 C8 -0.3(3)
N2 C6 C7 C8 -178.56(19)
C6 C7 C8 C9 0.9(3)
C7 C8 C9 C10 -0.5(4)
C8 C9 C10 N3 -0.8(5)
C16 C11 C12 C13 1.1(3)
N2 C11 C12 C13 -176.53(17)
C11 C12 C13 F1 179.15(16)
C11 C12 C13 C14 1.4(3)
F1 C13 C14 C15 -179.92(17)
C12 C13 C14 C15 -2.2(3)
C13 C14 C15 C16 0.5(3)
C13 C14 C15 N5 -179.16(18)
C14 C15 C16 C11 2.0(3)
N5 C15 C16 C11 -178.42(18)
C12 C11 C16 C15 -2.8(3)
N2 C11 C16 C15 174.98(17)
N4 C17 C18 C19 -2.8(4)
N5 C17 C18 C19 174.0(2)
C17 C18 C19 C20 1.1(4)
C18 C19 C20 C21 1.2(4)
C19 C20 C21 N4 -2.0(4)
N6 C22 C23 C24 -1.2(4)
N5 C22 C23 C24 178.5(2)
C22 C23 C24 C25 1.0(4)
C23 C24 C25 C26 -0.5(4)
C24 C25 C26 N6 -0.1(5)
C2 C1 N1 C5 -1.5(3)
N2 C1 N1 C5 177.2(2)
C4 C5 N1 C1 0.9(4)
N1 C1 N2 C11 -35.8(3)
C2 C1 N2 C11 142.93(19)
N1 C1 N2 C6 152.01(19)
C2 C1 N2 C6 -29.3(3)
C12 C11 N2 C1 -20.9(3)
C16 C11 N2 C1 161.42(18)
C12 C11 N2 C6 151.16(18)
C16 C11 N2 C6 -26.5(3)
N3 C6 N2 C1 -54.7(2)
C7 C6 N2 C1 123.7(2)
N3 C6 N2 C11 132.8(2)
C7 C6 N2 C11 -48.8(3)
C7 C6 N3 C10 -0.9(3)
N2 C6 N3 C10 177.5(2)
C9 C10 N3 C6 1.4(4)
C18 C17 N4 C21 2.0(3)
N5 C17 N4 C21 -174.9(2)
C20 C21 N4 C17 0.5(4)
N4 C17 N5 C22 -152.6(2)
C18 C17 N5 C22 30.4(3)
N4 C17 N5 C15 43.9(3)
C18 C17 N5 C15 -133.1(2)
N6 C22 N5 C17 -127.3(2)
C23 C22 N5 C17 53.0(3)
N6 C22 N5 C15 36.4(3)
C23 C22 N5 C15 -143.3(2)
C14 C15 N5 C17 -143.2(2)
C16 C15 N5 C17 37.1(3)
C14 C15 N5 C22 52.9(3)
C16 C15 N5 C22 -126.8(2)
C23 C22 N6 C26 0.7(4)
N5 C22 N6 C26 -179.0(2)
C25 C26 N6 C22 0.0(4)
